data_9000874
loop_
_publ_author_name
'Mazzi, F.'
'Munno, R.'

_publ_section_title
;Calciobetafite (new mineral of the pyrochlore group) and related minerals
 from Campi Flegrei, Italy; crystal structures of polymignyte and zirkelite:
 comparison with pyrochlore and zirconolite Note: B(2,3) for Ti61 has been
 changed to satisfy symmetry constraints
;
_journal_name_full 'American Mineralogist'
_journal_page_first 262
_journal_page_last 276
_journal_volume 68
_journal_year 1983
_chemical_formula_sum 'Ca0.84 Ce0.595 Fe Na0.31 Nb0.524 O14 Ta0.316 Th0.265 Ti2.16 Zr2'
_chemical_name_mineral Zirkelite
_space_group_IT_number 152
_symmetry_space_group_name_Hall 'P 31 2"'
_symmetry_space_group_name_H-M 'P 31 2 1'
_cell_angle_alpha 90
_cell_angle_beta 90
_cell_angle_gamma 120
_cell_length_a 7.287
_cell_length_b 7.287
_cell_length_c 16.886
_cell_formula_units_Z 3
_cell_volume 776.524
_database_code_amcsd 0000893
_exptl_crystal_density_diffrn 5.499
_cod_original_formula_sum 'Ca.84 Na.31 Th.265 Ce.595 Zr2 (Ti2.16 Nb.524 Ta.316) Fe O14'
_cod_database_code 9000874

loop_
_space_group_symop_operation_xyz
x,y,z
y,x,-z
-y,x-y,1/3+z
-x,-x+y,1/3-z
-x+y,-x,2/3+z
x-y,-y,2/3-z

loop_
_atom_site_aniso_label
_atom_site_aniso_U_11
_atom_site_aniso_U_22
_atom_site_aniso_U_33
_atom_site_aniso_U_12
_atom_site_aniso_U_13
_atom_site_aniso_U_23
Ca81 0.00767 0.00605 0.02456 0.00303 -0.00162 -0.00324
Na81 0.00767 0.00605 0.02456 0.00303 -0.00162 -0.00324
Th81 0.00767 0.00605 0.02456 0.00303 -0.00162 -0.00324
Ce81 0.00767 0.00605 0.02456 0.00303 -0.00162 -0.00324
Ca82 0.00323 0.01291 0.02311 0.00646 0.00108 0.00216
Na82 0.00323 0.01291 0.02311 0.00646 0.00108 0.00216
Th82 0.00323 0.01291 0.02311 0.00646 0.00108 0.00216
Ce82 0.00323 0.01291 0.02311 0.00646 0.00108 0.00216
Zr7 0.00706 0.00847 0.01445 0.00404 -0.00324 -0.00216
Ti61 0.01533 0.01735 0.00867 0.00868 -0.00594 -0.01188
Nb61 0.01533 0.01735 0.00867 0.00868 -0.00594 -0.01188
Ta61 0.01533 0.01735 0.00867 0.00868 -0.00594 -0.01188
Ti62 0.00968 0.00908 0.00722 0.00424 0.00486 0.00162
Nb62 0.00968 0.00908 0.00722 0.00424 0.00486 0.00162
Ta62 0.00968 0.00908 0.00722 0.00424 0.00486 0.00162
Fe5 0.05387 0.06739 0.00144 0.03611 -0.00864 -0.00918

loop_
_atom_site_label
_atom_site_fract_x
_atom_site_fract_y
_atom_site_fract_z
_atom_site_occupancy
_atom_site_U_iso_or_equiv
Ca81 0.83240 0.00000 0.33333 0.59000 ?
Na81 0.83240 0.00000 0.33333 0.06000 ?
Th81 0.83240 0.00000 0.33333 0.01500 ?
Ce81 0.83240 0.00000 0.33333 0.34500 ?
Ca82 0.32950 0.00000 0.33333 0.25000 ?
Na82 0.32950 0.00000 0.33333 0.25000 ?
Th82 0.32950 0.00000 0.33333 0.25000 ?
Ce82 0.32950 0.00000 0.33333 0.25000 ?
Zr7 0.16530 0.66760 0.01660 1.00000 ?
Ti61 0.33300 0.00000 0.83333 0.78000 ?
Nb61 0.33300 0.00000 0.83333 0.21400 ?
Ta61 0.33300 0.00000 0.83333 0.00600 ?
Ti62 0.49700 0.33400 0.16400 0.69000 ?
Nb62 0.49700 0.33400 0.16400 0.15500 ?
Ta62 0.49700 0.33400 0.16400 0.15500 ?
Fe5 0.04400 0.89400 0.16900 0.50000 ?
O1 0.59500 0.63400 0.14280 1.00000 0.01267
O2 0.01000 0.82000 0.05790 1.00000 0.00887
O3 0.52700 0.31400 0.04880 1.00000 0.01900
O4 0.20200 0.22700 0.14420 1.00000 0.01773
O5 0.53200 0.89000 0.05360 1.00000 0.01520
O6 0.94700 0.31200 0.05400 1.00000 0.00887
O7 0.20700 0.61600 0.14250 1.00000 0.01520

loop_
_cod_related_entry_id
_cod_related_entry_database
_cod_related_entry_code
1 AMCSD 0000893
